data_7049600
loop_
_publ_author_name
'Zhang, Lin'
'Yan, Zhi-Ping'
'Zheng, You-Xuan'

_publ_section_title
;
 Efficient sky-blue OLEDs with extremely low efficiency roll-off based on
 stable iridium complexes with a bis(diphenylphorothioyl)amide ligand.
;
_journal_issue 26
_journal_name_full 'Dalton transactions (Cambridge, England : 2003)'
_journal_page_first 9744
_journal_page_last 9750
_journal_paper_doi 10.1039/c9dt00298g
_journal_volume 48
_journal_year 2019
_chemical_formula_moiety 'C44 H30 F4 Ir N5 P2 S2'
_chemical_formula_sum 'C44 H30 F4 Ir N5 O0 P2 S2'
_chemical_formula_weight 1022.99
_space_group_crystal_system monoclinic
_space_group_IT_number 15
_space_group_name_Hall '-C 2yc'
_space_group_name_H-M_alt 'C 1 2/c 1'
_symmetry_space_group_name_Hall '-C 2yc'
_symmetry_space_group_name_H-M 'C 1 2/c 1'
_atom_sites_solution_hydrogens geom
_audit_creation_date 2019-01-04
_audit_creation_method
;
Olex2 1.2
(compiled 2018.05.29 svn.r3508 for OlexSys, GUI svn.r5506)
;
_audit_update_record
;
2019-01-04 deposited with the CCDC.    2019-04-04 downloaded from the CCDC.
;
_cell_angle_alpha 90
_cell_angle_beta 103.012(2)
_cell_angle_gamma 90
_cell_formula_units_Z 16
_cell_length_a 44.788(3)
_cell_length_b 15.7609(12)
_cell_length_c 26.088(2)
_cell_measurement_reflns_used 9994
_cell_measurement_temperature 296(2)
_cell_measurement_theta_max 26.95
_cell_measurement_theta_min 2.28
_cell_volume 17943(2)
_computing_cell_refinement 'SAINT v8.34A (Bruker, 2013)'
_computing_data_reduction 'SAINT v8.34A (Bruker, 2013)'
_computing_molecular_graphics 'Olex2 (Dolomanov et al., 2009)'
_computing_publication_material 'Olex2 (Dolomanov et al., 2009)'
_computing_structure_refinement 'ShelXL (Sheldrick, 2015)'
_computing_structure_solution 'SHELXT 2014/4 (Sheldrick, 2014)'
_diffrn_ambient_temperature 296.15
_diffrn_measured_fraction_theta_full 0.999
_diffrn_measured_fraction_theta_max 0.998
_diffrn_measurement_device_type 'Bruker APEX-II CCD'
_diffrn_measurement_method '\f and \w scans'
_diffrn_radiation_type MoK\a
_diffrn_radiation_wavelength 0.71073
_diffrn_reflns_av_R_equivalents 0.0527
_diffrn_reflns_av_unetI/netI 0.0652
_diffrn_reflns_Laue_measured_fraction_full 0.999
_diffrn_reflns_Laue_measured_fraction_max 0.998
_diffrn_reflns_limit_h_max 43
_diffrn_reflns_limit_h_min -58
_diffrn_reflns_limit_k_max 18
_diffrn_reflns_limit_k_min -20
_diffrn_reflns_limit_l_max 33
_diffrn_reflns_limit_l_min -33
_diffrn_reflns_number 61023
_diffrn_reflns_point_group_measured_fraction_full 0.999
_diffrn_reflns_point_group_measured_fraction_max 0.998
_diffrn_reflns_theta_full 25.242
_diffrn_reflns_theta_max 27.532
_diffrn_reflns_theta_min 1.374
_diffrn_standards_number 0
_exptl_absorpt_coefficient_mu 3.193
_exptl_absorpt_correction_T_max 0.7456
_exptl_absorpt_correction_T_min 0.4099
_exptl_absorpt_correction_type analytical
_exptl_absorpt_process_details
;
SADABS-2014/5 (Bruker,2014/5) was used for absorption correction.
wR2(int) was 0.1092 before and 0.0485 after correction.
The Ratio of minimum to maximum transmission is 0.5498.
The \l/2 correction factor is 0.00150.
;
_exptl_crystal_colour yellow
_exptl_crystal_colour_primary yellow
_exptl_crystal_density_diffrn 1.515
_exptl_crystal_description block
_exptl_crystal_F_000 8064
_refine_diff_density_max 1.226
_refine_diff_density_min -1.151
_refine_diff_density_rms 0.122
_refine_ls_extinction_method none
_refine_ls_goodness_of_fit_ref 1.045
_refine_ls_hydrogen_treatment constr
_refine_ls_matrix_type full
_refine_ls_number_parameters 1045
_refine_ls_number_reflns 20638
_refine_ls_number_restraints 1861
_refine_ls_restrained_S_all 1.073
_refine_ls_R_factor_all 0.0718
_refine_ls_R_factor_gt 0.0401
_refine_ls_shift/su_max 0.005
_refine_ls_shift/su_mean 0.000
_refine_ls_structure_factor_coef Fsqd
_refine_ls_weighting_details 'w=1/[\s^2^(Fo^2^)+(0.0408P)^2^] where P=(Fo^2^+2Fc^2^)/3'
_refine_ls_weighting_scheme calc
_refine_ls_wR_factor_gt 0.0878
_refine_ls_wR_factor_ref 0.0974
_reflns_Friedel_coverage 0.000
_reflns_number_gt 14130
_reflns_number_total 20638
_reflns_threshold_expression 'I > 2\s(I)'
_cod_data_source_file c9dt00298g2.cif
_cod_data_source_block (dfppm)2irstpip
_cod_depositor_comments 'Adding full bibliography for 7049599--7049600.cif.'
_cod_database_code 7049600
_shelx_shelxl_version_number 2018/3
_shelx_space_group_comment
;
The symmetry employed for this shelxl refinement is uniquely defined
by the following loop, which should always be used as a source of
symmetry information in preference to the above space-group names.
They are only intended as comments.
;
_olex2_refinement_description
;
1. Fixed Uiso
 At 1.2 times of:
  All C(H) groups
2. Rigid bond restraints
 P1, C3
 with sigma for 1-2 distances of 0.01 and sigma for 1-3 distances of 0.01
3. Uiso/Uaniso restraints and constraints
C74 \\sim C73 \\sim C40 \\sim C86 \\sim C63 \\sim C83 \\sim C8 \\sim C82 \\sim
C76 \\sim C31 \\sim C29 \\sim C20 \\sim C59 \\sim C69 \\sim C78 \\sim C46 \\sim
C64 \\sim C67 \\sim C47 \\sim C30 \\sim C75 \\sim C81 \\sim C14 \\sim C65 \\sim
C21 \\sim C62 \\sim C13 \\sim C80 \\sim C18 \\sim C68 \\sim C15 \\sim C3 \\sim
C45 \\sim C17 \\sim C66 \\sim C39 \\sim C32 \\sim C27 \\sim C84 \\sim C72 \\sim
C57 \\sim C71 \\sim C85 \\sim C89 \\sim C35 \\sim C24 \\sim C70 \\sim C16 \\sim
C19 \\sim C60 \\sim C61 \\sim C25 \\sim C33 \\sim C28 \\sim C34 \\sim C77 \\sim
C36 \\sim C9 \\sim C88 \\sim C52 \\sim C4 \\sim C2 \\sim C22 \\sim C37 \\sim C7
\\sim C42 \\sim C41 \\sim C38 \\sim C23 \\sim C12 \\sim C87 \\sim C56 \\sim C44
\\sim C26 \\sim C43 \\sim C11 \\sim C10 \\sim C5 \\sim C51 \\sim C53 \\sim C1
\\sim C6 \\sim C50 \\sim C58 \\sim C48 \\sim C55 \\sim C49 \\sim C54: within
3.8A with sigma of 0.01 and sigma for terminal atoms of 0.02
4.a Aromatic/amide H refined with riding coordinates:
 C76(H76), C59(H59), C69(H69), C75(H75), C81(H81), C14(H14), C21(H21),
 C13(H13), C68(H68), C15(H15), C45(H45), C17(H17), C66(H66), C39(H39), C32(H32),
  C71(H71), C85(H85), C89(H89), C35(H35), C24(H24), C16(H16), C19(H19),
 C60(H60), C61(H61), C33(H33), C28(H28), C34(H34), C77(H77), C36(H36), C9(H9),
 C88(H88), C52(H52), C4(H4), C2(H2), C22(H22), C37(H37), C7(H7), C42(H42),
 C41(H41), C38(H38), C23(H23), C12(H12), C87(H87), C56(H56), C44(H44), C26(H26),
  C43(H43), C11(H11), C10(H10), C5(H5), C51(H51), C53(H53), C1(H1), C6(H6),
 C50(H50), C58(H58), C48(H48), C55(H55), C49(H49), C54(H54)
;
_olex2_submission_special_instructions 'No special instructions were received'

loop_
_space_group_symop_operation_xyz
'x, y, z'
'-x, y, -z+1/2'
'x+1/2, y+1/2, z'
'-x+1/2, y+1/2, -z+1/2'
'-x, -y, -z'
'x, -y, z-1/2'
'-x+1/2, -y+1/2, -z'
'x+1/2, -y+1/2, z-1/2'

loop_
_atom_site_label
_atom_site_type_symbol
_atom_site_fract_x
_atom_site_fract_y
_atom_site_fract_z
_atom_site_U_iso_or_equiv
_atom_site_adp_type
_atom_site_occupancy
_atom_site_site_symmetry_order
_atom_site_calc_flag
_atom_site_refinement_flags_posn
_atom_site_refinement_flags_adp
Ir2 Ir 0.60449(2) 0.48591(2) 0.52309(2) 0.02511(5) Uani 1 1 d . .
Ir1 Ir 0.61562(2) 0.97992(2) 0.70942(2) 0.02822(6) Uani 1 1 d . .
P2 P 0.58051(3) 0.85044(8) 0.79675(5) 0.0287(3) Uani 1 1 d . .
P4 P 0.66949(3) 0.62320(8) 0.51088(5) 0.0308(3) Uani 1 1 d . .
S4 S 0.58254(3) 0.62893(7) 0.49970(5) 0.0337(3) Uani 1 1 d . .
S3 S 0.65607(3) 0.50090(7) 0.50464(5) 0.0339(3) Uani 1 1 d . .
P3 P 0.61001(3) 0.69211(7) 0.46124(5) 0.0318(3) Uani 1 1 d . .
S1 S 0.64847(3) 0.85572(8) 0.74074(5) 0.0375(3) Uani 1 1 d . .
P1 P 0.64615(3) 0.83031(8) 0.81504(5) 0.0298(3) Uani 1 1 d . U
S2 S 0.57500(3) 0.96276(8) 0.75856(5) 0.0387(3) Uani 1 1 d . .
F1 F 0.68331(8) 0.9562(2) 0.56292(12) 0.0675(10) Uani 1 1 d . .
N8 N 0.58395(9) 0.4482(2) 0.44850(14) 0.0288(9) Uani 1 1 d . .
F2 F 0.72092(9) 1.1277(3) 0.70902(15) 0.0841(12) Uani 1 1 d . .
F8 F 0.49442(8) 0.3588(2) 0.45034(14) 0.0715(11) Uani 1 1 d . .
F7 F 0.51500(8) 0.4305(2) 0.62822(15) 0.0741(10) Uani 1 1 d . .
F5 F 0.65172(9) 0.2771(2) 0.67753(12) 0.0778(13) Uani 1 1 d . .
N7 N 0.62303(9) 0.5118(2) 0.60072(15) 0.0300(9) Uani 1 1 d . .
N3 N 0.58927(9) 0.9136(2) 0.64775(14) 0.0340(10) Uani 1 1 d . .
N1 N 0.64158(10) 1.0608(2) 0.76355(14) 0.0341(10) Uani 1 1 d . .
F6 F 0.62318(10) 0.14873(19) 0.51251(15) 0.0894(15) Uani 1 1 d . .
F3 F 0.57375(11) 1.3009(2) 0.66882(15) 0.0978(16) Uani 1 1 d . .
C74 C 0.61885(11) 0.3692(3) 0.54879(18) 0.0323(10) Uani 1 1 d . U
N5 N 0.61340(9) 0.8221(3) 0.82834(14) 0.0355(10) Uani 1 1 d . .
C73 C 0.63141(12) 0.3637(3) 0.60353(19) 0.0384(11) Uani 1 1 d . U
C40 C 0.70127(12) 0.6331(3) 0.4791(2) 0.0420(11) Uani 1 1 d . U
C86 C 0.66686(13) 1.0937(3) 0.75043(19) 0.0423(11) Uani 1 1 d . U
C63 C 0.56266(11) 0.4543(3) 0.53348(19) 0.0317(10) Uani 1 1 d . U
N4 N 0.55090(11) 0.9288(3) 0.56941(18) 0.0592(14) Uani 1 1 d . .
C83 C 0.67261(12) 1.0609(3) 0.70187(18) 0.0378(11) Uani 1 1 d . U
N9 N 0.53689(11) 0.4010(3) 0.39379(18) 0.0545(14) Uani 1 1 d . .
C8 C 0.66655(13) 0.7317(3) 0.8322(2) 0.0443(11) Uani 1 1 d . U
N10 N 0.64544(9) 0.6951(2) 0.48730(17) 0.0447(12) Uani 1 1 d . .
C82 C 0.64965(12) 1.0070(3) 0.67316(19) 0.0356(10) Uani 1 1 d . U
N2 N 0.68461(12) 1.1538(3) 0.77862(18) 0.0588(14) Uani 1 1 d . .
C76 C 0.63834(13) 0.5990(4) 0.6757(2) 0.0475(12) Uani 1 1 d . U
H76 H 0.639798 0.652078 0.691650 0.057 Uiso 1 1 calc R .
C31 C 0.56956(13) 0.9612(3) 0.6118(2) 0.0425(11) Uani 1 1 d . U
C29 C 0.59013(12) 1.0760(3) 0.67126(18) 0.0374(10) Uani 1 1 d . U
C20 C 0.56380(11) 0.7676(3) 0.75100(18) 0.0338(10) Uani 1 1 d . U
C59 C 0.59677(14) 0.4483(3) 0.4075(2) 0.0469(12) Uani 1 1 d . U
H59 H 0.617155 0.464459 0.411808 0.056 Uiso 1 1 calc R .
C69 C 0.61664(12) 0.2955(3) 0.5188(2) 0.0433(11) Uani 1 1 d . U
H69 H 0.608926 0.297616 0.482590 0.052 Uiso 1 1 calc R .
C78 C 0.63420(12) 0.4437(3) 0.63190(19) 0.0371(10) Uani 1 1 d . U
C46 C 0.68627(12) 0.6486(3) 0.5794(2) 0.0415(11) Uani 1 1 d . U
C64 C 0.54235(12) 0.4220(3) 0.4889(2) 0.0367(10) Uani 1 1 d . U
C67 C 0.52443(13) 0.4273(3) 0.5822(2) 0.0444(12) Uani 1 1 d . U
C47 C 0.59736(14) 0.8020(3) 0.4574(2) 0.0516(13) Uani 1 1 d . U
C30 C 0.56978(13) 1.0511(3) 0.6242(2) 0.0455(11) Uani 1 1 d . U
C75 C 0.62563(12) 0.5884(3) 0.62331(19) 0.0382(11) Uani 1 1 d . U
H75 H 0.618627 0.635768 0.602843 0.046 Uiso 1 1 calc R .
C81 C 0.65359(13) 0.9721(3) 0.62567(19) 0.0390(11) Uani 1 1 d . U
H81 H 0.638839 0.936444 0.605938 0.047 Uiso 1 1 calc R .
C14 C 0.51405(13) 0.9110(4) 0.8748(2) 0.0485(13) Uani 1 1 d . U
H14 H 0.496658 0.945079 0.869367 0.058 Uiso 1 1 calc R .
C65 C 0.51382(12) 0.3925(3) 0.4924(2) 0.0429(12) Uani 1 1 d . U
C21 C 0.57984(13) 0.6933(3) 0.74672(19) 0.0408(12) Uani 1 1 d . U
H21 H 0.599631 0.686137 0.766871 0.049 Uiso 1 1 calc R .
C62 C 0.55395(12) 0.4224(3) 0.4408(2) 0.0376(11) Uani 1 1 d . U
C13 C 0.53129(12) 0.9059(3) 0.8374(2) 0.0411(11) Uani 1 1 d . U
H13 H 0.525336 0.937042 0.806480 0.049 Uiso 1 1 calc R .
C80 C 0.67937(13) 0.9916(3) 0.6091(2) 0.0427(12) Uani 1 1 d . U
F4 F 0.53206(11) 1.0913(3) 0.54837(15) 0.1139(19) Uani 1 1 d . .
C18 C 0.55711(11) 0.8557(3) 0.84436(18) 0.0329(10) Uani 1 1 d . U
C68 C 0.55325(12) 0.4562(3) 0.5803(2) 0.0396(11) Uani 1 1 d . U
H68 H 0.566315 0.476909 0.610554 0.048 Uiso 1 1 calc R .
C15 C 0.52301(13) 0.8650(4) 0.9204(2) 0.0493(13) Uani 1 1 d . U
H15 H 0.511668 0.868671 0.946143 0.059 Uiso 1 1 calc R .
C3 C 0.66810(13) 0.9073(3) 0.8592(2) 0.0456(12) Uani 1 1 d . U
C45 C 0.68216(13) 0.7282(3) 0.5997(2) 0.0496(12) Uani 1 1 d . U
H45 H 0.669392 0.767674 0.579095 0.059 Uiso 1 1 calc R .
C17 C 0.56539(13) 0.8092(3) 0.89019(19) 0.0405(11) Uani 1 1 d . U
H17 H 0.582514 0.774119 0.895694 0.049 Uiso 1 1 calc R .
C66 C 0.50404(12) 0.3945(3) 0.5388(2) 0.0474(12) Uani 1 1 d . U
H66 H 0.484766 0.374804 0.540860 0.057 Uiso 1 1 calc R .
C39 C 0.72057(13) 0.5655(4) 0.4752(2) 0.0498(12) Uani 1 1 d . U
H39 H 0.716858 0.512854 0.488661 0.060 Uiso 1 1 calc R .
C32 C 0.58923(13) 0.8298(3) 0.6406(2) 0.0454(12) Uani 1 1 d . U
H32 H 0.602172 0.795978 0.665238 0.054 Uiso 1 1 calc R .
C27 C 0.57223(15) 1.2177(4) 0.6537(2) 0.0575(14) Uani 1 1 d . U
C84 C 0.69828(13) 1.0774(4) 0.6824(2) 0.0486(13) Uani 1 1 d . U
C72 C 0.64053(13) 0.2844(3) 0.6253(2) 0.0470(13) Uani 1 1 d . U
C57 C 0.60368(16) 0.6556(3) 0.3936(2) 0.0559(13) Uani 1 1 d . U
C71 C 0.63764(13) 0.2129(3) 0.5957(2) 0.0535(14) Uani 1 1 d . U
H71 H 0.643516 0.160450 0.611063 0.064 Uiso 1 1 calc R .
C85 C 0.70248(13) 1.0436(4) 0.6358(2) 0.0511(13) Uani 1 1 d . U
H85 H 0.719866 1.055089 0.623164 0.061 Uiso 1 1 calc R .
C89 C 0.63460(13) 1.0875(3) 0.80779(19) 0.0451(11) Uani 1 1 d . U
H89 H 0.617881 1.064221 0.818380 0.054 Uiso 1 1 calc R .
C35 C 0.70754(13) 0.7119(4) 0.4594(2) 0.0535(13) Uani 1 1 d . U
H35 H 0.695277 0.758680 0.461961 0.064 Uiso 1 1 calc R .
C24 C 0.52159(14) 0.7153(3) 0.6846(2) 0.0561(14) Uani 1 1 d . U
H24 H 0.502103 0.723409 0.663514 0.067 Uiso 1 1 calc R .
C70 C 0.62595(14) 0.2195(3) 0.5430(2) 0.0502(13) Uani 1 1 d . U
N6 N 0.64683(12) 0.4503(3) 0.68286(17) 0.0583(15) Uani 1 1 d . .
C16 C 0.54789(13) 0.8149(3) 0.9285(2) 0.0473(12) Uani 1 1 d . U
H16 H 0.553536 0.783848 0.959499 0.057 Uiso 1 1 calc R .
C19 C 0.53513(13) 0.7781(3) 0.7197(2) 0.0466(12) Uani 1 1 d . U
H19 H 0.524492 0.828213 0.721856 0.056 Uiso 1 1 calc R .
C60 C 0.58014(15) 0.4245(3) 0.3579(2) 0.0576(14) Uani 1 1 d . U
H60 H 0.588996 0.423997 0.328943 0.069 Uiso 1 1 calc R .
C61 C 0.55051(16) 0.4020(4) 0.3537(2) 0.0586(15) Uani 1 1 d . U
H61 H 0.539067 0.386356 0.320681 0.070 Uiso 1 1 calc R .
C25 C 0.55161(15) 1.1125(4) 0.5938(2) 0.0587(14) Uani 1 1 d . U
C33 C 0.57028(14) 0.7923(4) 0.5973(2) 0.0537(14) Uani 1 1 d . U
H33 H 0.570065 0.733885 0.592083 0.064 Uiso 1 1 calc R .
C28 C 0.59074(13) 1.1606(3) 0.6863(2) 0.0455(12) Uani 1 1 d . U
H28 H 0.603399 1.178400 0.717750 0.055 Uiso 1 1 calc R .
C34 C 0.55231(15) 0.8445(4) 0.5635(2) 0.0611(15) Uani 1 1 d . U
H34 H 0.539840 0.820573 0.533647 0.073 Uiso 1 1 calc R .
C77 C 0.64880(14) 0.5270(4) 0.7036(2) 0.0543(14) Uani 1 1 d . U
H77 H 0.657813 0.532556 0.739175 0.065 Uiso 1 1 calc R .
C36 C 0.73246(14) 0.7195(4) 0.4359(2) 0.0627(15) Uani 1 1 d . U
H36 H 0.736504 0.771952 0.422514 0.075 Uiso 1 1 calc R .
C9 C 0.68949(14) 0.7055(4) 0.8084(2) 0.0632(14) Uani 1 1 d . U
H9 H 0.694488 0.739161 0.782296 0.076 Uiso 1 1 calc R .
C88 C 0.65183(15) 1.1491(4) 0.8380(2) 0.0592(14) Uani 1 1 d . U
H88 H 0.646710 1.169326 0.868350 0.071 Uiso 1 1 calc R .
C52 C 0.61589(17) 0.8630(3) 0.4827(3) 0.0770(18) Uani 1 1 d . U
H52 H 0.635599 0.849188 0.501042 0.092 Uiso 1 1 calc R .
C4 C 0.69469(15) 0.9413(4) 0.8503(2) 0.0635(14) Uani 1 1 d . U
H4 H 0.700963 0.925963 0.819899 0.076 Uiso 1 1 calc R .
C2 C 0.65852(16) 0.9318(4) 0.9033(2) 0.0623(14) Uani 1 1 d . U
H2 H 0.640188 0.911609 0.909617 0.075 Uiso 1 1 calc R .
C22 C 0.56612(14) 0.6293(3) 0.7120(2) 0.0494(13) Uani 1 1 d . U
H22 H 0.576631 0.579008 0.709699 0.059 Uiso 1 1 calc R .
C37 C 0.75076(14) 0.6537(4) 0.4319(2) 0.0613(14) Uani 1 1 d . U
H37 H 0.767194 0.660774 0.415928 0.074 Uiso 1 1 calc R .
C7 C 0.65949(15) 0.6788(4) 0.8688(2) 0.0711(15) Uani 1 1 d . U
H7 H 0.643213 0.691964 0.884068 0.085 Uiso 1 1 calc R .
C42 C 0.71976(15) 0.6128(4) 0.6624(2) 0.0659(15) Uani 1 1 d . U
H42 H 0.732413 0.573870 0.683707 0.079 Uiso 1 1 calc R .
C41 C 0.70492(14) 0.5911(4) 0.6116(2) 0.0565(13) Uani 1 1 d . U
H41 H 0.707559 0.537119 0.598958 0.068 Uiso 1 1 calc R .
C38 C 0.74507(14) 0.5747(4) 0.4518(2) 0.0590(14) Uani 1 1 d . U
H38 H 0.757666 0.528684 0.449220 0.071 Uiso 1 1 calc R .
C23 C 0.53725(14) 0.6407(3) 0.6814(2) 0.0547(14) Uani 1 1 d . U
H23 H 0.528184 0.598156 0.658391 0.066 Uiso 1 1 calc R .
C12 C 0.67636(17) 0.6050(5) 0.8837(3) 0.0845(18) Uani 1 1 d . U
H12 H 0.672447 0.572145 0.911014 0.101 Uiso 1 1 calc R .
C87 C 0.67632(16) 1.1792(4) 0.8221(2) 0.0646(15) Uani 1 1 d . U
H87 H 0.688231 1.220322 0.842765 0.078 Uiso 1 1 calc R .
C56 C 0.62846(19) 0.6443(4) 0.3705(2) 0.0704(16) Uani 1 1 d . U
H56 H 0.648369 0.650501 0.390302 0.084 Uiso 1 1 calc R .
C44 C 0.69703(15) 0.7487(4) 0.6506(2) 0.0616(14) Uani 1 1 d . U
H44 H 0.694207 0.801942 0.664049 0.074 Uiso 1 1 calc R .
C26 C 0.55291(15) 1.1963(4) 0.6078(2) 0.0624(15) Uani 1 1 d . U
H26 H 0.541022 1.236827 0.586596 0.075 Uiso 1 1 calc R .
C43 C 0.71554(15) 0.6920(4) 0.6806(2) 0.0634(14) Uani 1 1 d . U
H43 H 0.725685 0.707156 0.714543 0.076 Uiso 1 1 calc R .
C11 C 0.69803(16) 0.5811(4) 0.8591(3) 0.0732(16) Uani 1 1 d . U
H11 H 0.708136 0.529664 0.867503 0.088 Uiso 1 1 calc R .
C10 C 0.70521(16) 0.6310(4) 0.8224(3) 0.0740(16) Uani 1 1 d . U
H10 H 0.720865 0.615439 0.806136 0.089 Uiso 1 1 calc R .
C5 C 0.71219(18) 0.9966(4) 0.8844(3) 0.0792(17) Uani 1 1 d . U
H5 H 0.730173 1.018440 0.877477 0.095 Uiso 1 1 calc R .
C51 C 0.60589(17) 0.9465(4) 0.4818(3) 0.0826(19) Uani 1 1 d . U
H51 H 0.618636 0.986786 0.501664 0.099 Uiso 1 1 calc R .
C53 C 0.57400(18) 0.6433(4) 0.3642(2) 0.0768(16) Uani 1 1 d . U
H53 H 0.557397 0.647363 0.379954 0.092 Uiso 1 1 calc R .
C1 C 0.67711(19) 0.9887(4) 0.9391(3) 0.0788(17) Uani 1 1 d . U
H1 H 0.671315 1.004703 0.969751 0.095 Uiso 1 1 calc R .
C6 C 0.70304(19) 1.0193(4) 0.9285(3) 0.0803(17) Uani 1 1 d . U
H6 H 0.714984 1.056864 0.952030 0.096 Uiso 1 1 calc R .
C50 C 0.57985(19) 0.9699(4) 0.4546(3) 0.0871(19) Uani 1 1 d . U
H50 H 0.575018 1.027212 0.450193 0.104 Uiso 1 1 calc R .
C58 C 0.6232(2) 0.6234(4) 0.3168(3) 0.0905(19) Uani 1 1 d . U
H58 H 0.639562 0.613837 0.301020 0.109 Uiso 1 1 calc R .
C48 C 0.56819(18) 0.8231(4) 0.4335(3) 0.0896(17) Uani 1 1 d . U
H48 H 0.554370 0.781302 0.418118 0.108 Uiso 1 1 calc R .
C55 C 0.5952(2) 0.6176(5) 0.2896(3) 0.0876(18) Uani 1 1 d . U
H55 H 0.592295 0.607988 0.253672 0.105 Uiso 1 1 calc R .
C49 C 0.55896(19) 0.9088(4) 0.4320(3) 0.101(2) Uani 1 1 d . U
H49 H 0.538975 0.923915 0.415922 0.121 Uiso 1 1 calc R .
C54 C 0.5694(2) 0.6246(4) 0.3098(3) 0.0890(18) Uani 1 1 d . U
H54 H 0.549825 0.617394 0.288757 0.107 Uiso 1 1 calc R .

loop_
_atom_site_aniso_label
_atom_site_aniso_U_11
_atom_site_aniso_U_22
_atom_site_aniso_U_33
_atom_site_aniso_U_23
_atom_site_aniso_U_13
_atom_site_aniso_U_12
Ir2 0.02593(10) 0.02189(9) 0.02774(10) -0.00087(7) 0.00650(8) -0.00059(7)
Ir1 0.03568(12) 0.02750(10) 0.02359(9) 0.00086(7) 0.01110(8) 0.00018(8)
P2 0.0268(7) 0.0347(7) 0.0254(6) 0.0006(5) 0.0078(5) -0.0014(5)
P4 0.0255(7) 0.0296(6) 0.0392(7) -0.0001(5) 0.0111(6) 0.0002(5)
S4 0.0303(7) 0.0278(6) 0.0444(7) 0.0023(5) 0.0115(6) 0.0050(5)
S3 0.0304(7) 0.0288(6) 0.0450(7) -0.0042(5) 0.0137(6) 0.0011(5)
P3 0.0329(7) 0.0238(6) 0.0380(7) 0.0024(5) 0.0069(6) 0.0025(5)
S1 0.0499(8) 0.0370(7) 0.0308(6) 0.0071(5) 0.0196(6) 0.0108(6)
P1 0.0274(7) 0.0381(7) 0.0253(6) 0.0014(5) 0.0089(5) -0.0008(5)
S2 0.0447(8) 0.0355(7) 0.0417(7) 0.0049(5) 0.0218(6) 0.0046(6)
F1 0.070(3) 0.100(3) 0.0436(19) -0.0082(18) 0.0353(18) 0.004(2)
N8 0.033(2) 0.0250(19) 0.028(2) -0.0020(16) 0.0059(18) 0.0007(17)
F2 0.065(3) 0.110(3) 0.083(3) -0.025(2) 0.030(2) -0.043(2)
F8 0.040(2) 0.082(3) 0.086(3) -0.014(2) 0.0010(19) -0.0196(18)
F7 0.067(3) 0.084(3) 0.087(3) 0.006(2) 0.051(2) -0.004(2)
F5 0.114(3) 0.050(2) 0.053(2) 0.0199(16) -0.016(2) 0.002(2)
N7 0.030(2) 0.028(2) 0.032(2) -0.0024(16) 0.0080(18) -0.0048(17)
N3 0.035(3) 0.038(2) 0.031(2) -0.0051(18) 0.0130(19) -0.0027(19)
N1 0.045(3) 0.030(2) 0.028(2) -0.0006(17) 0.010(2) 0.0036(19)
F6 0.136(4) 0.0264(17) 0.092(3) -0.0127(17) -0.004(3) 0.014(2)
F3 0.146(4) 0.040(2) 0.098(3) 0.0069(19) 0.007(3) 0.034(2)
C74 0.033(2) 0.0251(19) 0.039(2) 0.0039(17) 0.0082(19) -0.0033(17)
N5 0.030(2) 0.049(2) 0.029(2) 0.0082(18) 0.0095(19) -0.0042(19)
C73 0.042(2) 0.030(2) 0.042(2) 0.0053(18) 0.006(2) -0.0008(19)
C40 0.032(2) 0.057(3) 0.040(2) 0.000(2) 0.014(2) -0.005(2)
C86 0.048(2) 0.042(2) 0.036(2) 0.0038(19) 0.006(2) -0.001(2)
C63 0.030(2) 0.0233(18) 0.042(2) 0.0054(17) 0.0078(19) 0.0025(17)
N4 0.042(3) 0.082(4) 0.048(3) -0.020(3) -0.001(2) 0.004(3)
C83 0.043(2) 0.040(2) 0.030(2) 0.0033(18) 0.010(2) -0.004(2)
N9 0.053(3) 0.053(3) 0.049(3) -0.008(2) -0.007(3) -0.007(2)
C8 0.043(3) 0.051(2) 0.045(2) 0.018(2) 0.022(2) 0.008(2)
N10 0.033(3) 0.027(2) 0.073(3) 0.010(2) 0.009(2) 0.0014(18)
C82 0.041(2) 0.035(2) 0.033(2) 0.0098(17) 0.0129(19) 0.0014(19)
N2 0.074(4) 0.052(3) 0.049(3) -0.013(2) 0.010(3) -0.025(3)
C76 0.051(2) 0.052(2) 0.042(2) -0.015(2) 0.015(2) -0.002(2)
C31 0.039(2) 0.055(2) 0.035(2) -0.005(2) 0.012(2) 0.002(2)
C29 0.044(2) 0.040(2) 0.031(2) 0.0072(18) 0.0154(19) 0.0071(19)
C20 0.033(2) 0.037(2) 0.033(2) -0.0018(18) 0.0098(19) -0.0003(19)
C59 0.059(3) 0.037(2) 0.044(2) -0.006(2) 0.009(2) -0.004(2)
C69 0.049(2) 0.032(2) 0.046(2) 0.0028(19) 0.005(2) 0.001(2)
C78 0.039(2) 0.035(2) 0.037(2) 0.0047(18) 0.008(2) -0.0009(19)
C46 0.041(2) 0.045(2) 0.043(2) -0.0079(19) 0.019(2) -0.007(2)
C64 0.033(2) 0.028(2) 0.047(2) 0.0025(18) 0.006(2) 0.0007(18)
C67 0.041(3) 0.039(2) 0.059(3) 0.008(2) 0.024(2) 0.003(2)
C47 0.056(3) 0.025(2) 0.066(3) 0.004(2) -0.002(3) 0.010(2)
C30 0.051(3) 0.051(2) 0.036(2) 0.002(2) 0.012(2) 0.009(2)
C75 0.041(3) 0.037(2) 0.038(2) -0.0052(19) 0.013(2) 0.003(2)
C81 0.044(2) 0.045(2) 0.031(2) 0.0039(19) 0.013(2) 0.002(2)
C14 0.037(3) 0.062(3) 0.052(3) -0.010(2) 0.019(2) -0.002(2)
C65 0.031(2) 0.037(2) 0.058(3) 0.004(2) 0.005(2) -0.004(2)
C21 0.042(3) 0.040(2) 0.040(2) -0.004(2) 0.009(2) 0.000(2)
C62 0.038(2) 0.027(2) 0.045(2) 0.0012(18) 0.002(2) -0.0018(18)
C13 0.035(2) 0.051(2) 0.040(2) -0.002(2) 0.012(2) -0.006(2)
C80 0.043(3) 0.055(3) 0.035(2) 0.003(2) 0.017(2) 0.007(2)
F4 0.127(4) 0.114(3) 0.069(3) -0.005(2) -0.045(3) 0.043(3)
C18 0.030(2) 0.042(2) 0.030(2) -0.0085(19) 0.0147(19) -0.0091(19)
C68 0.038(2) 0.031(2) 0.049(2) -0.0008(19) 0.010(2) 0.0011(19)
C15 0.043(3) 0.067(3) 0.044(3) -0.011(2) 0.021(2) -0.012(2)
C3 0.047(3) 0.051(2) 0.040(2) 0.000(2) 0.013(2) -0.002(2)
C45 0.053(3) 0.050(2) 0.049(2) -0.009(2) 0.019(2) -0.004(2)
C17 0.043(3) 0.043(2) 0.039(2) -0.006(2) 0.019(2) -0.006(2)
C66 0.030(2) 0.038(2) 0.075(3) 0.006(2) 0.013(2) -0.003(2)
C39 0.040(3) 0.062(3) 0.051(3) -0.004(2) 0.017(2) -0.002(2)
C32 0.052(3) 0.044(2) 0.042(2) -0.009(2) 0.014(2) 0.000(2)
C27 0.070(3) 0.044(3) 0.058(3) 0.004(2) 0.013(3) 0.017(3)
C84 0.044(3) 0.055(3) 0.046(3) 0.002(2) 0.008(2) -0.007(2)
C72 0.050(3) 0.036(2) 0.048(3) 0.011(2) -0.003(2) -0.005(2)
C57 0.079(3) 0.041(2) 0.047(3) 0.000(2) 0.014(3) 0.007(2)
C71 0.058(3) 0.033(2) 0.062(3) 0.009(2) -0.003(3) 0.001(2)
C85 0.043(3) 0.065(3) 0.049(3) 0.006(2) 0.019(2) -0.002(2)
C89 0.055(3) 0.047(2) 0.033(2) -0.004(2) 0.011(2) -0.001(2)
C35 0.042(3) 0.065(3) 0.056(3) 0.013(2) 0.017(2) -0.009(2)
C24 0.049(3) 0.054(3) 0.058(3) -0.013(2) -0.003(3) -0.006(2)
C70 0.056(3) 0.030(2) 0.059(3) -0.002(2) 0.002(3) 0.002(2)
N6 0.079(4) 0.051(3) 0.037(3) 0.003(2) -0.004(3) -0.005(3)
C16 0.049(3) 0.058(3) 0.040(3) -0.002(2) 0.021(2) -0.010(2)
C19 0.044(3) 0.044(2) 0.049(2) -0.009(2) 0.005(2) 0.001(2)
C60 0.076(3) 0.053(3) 0.041(3) -0.010(2) 0.008(3) -0.005(3)
C61 0.066(3) 0.056(3) 0.045(3) -0.008(3) -0.007(3) -0.009(3)
C25 0.065(3) 0.063(3) 0.044(3) 0.003(2) 0.004(3) 0.015(3)
C33 0.055(3) 0.054(3) 0.054(3) -0.022(2) 0.016(3) -0.006(3)
C28 0.052(3) 0.043(2) 0.040(2) 0.007(2) 0.007(2) 0.010(2)
C34 0.053(3) 0.066(3) 0.061(3) -0.025(3) 0.007(3) 0.000(3)
C77 0.063(3) 0.060(3) 0.036(3) -0.006(2) 0.003(3) -0.005(3)
C36 0.050(3) 0.082(3) 0.059(3) 0.019(3) 0.017(3) -0.015(3)
C9 0.065(3) 0.067(3) 0.067(3) 0.032(2) 0.034(3) 0.024(3)
C88 0.070(3) 0.059(3) 0.047(3) -0.012(2) 0.009(3) -0.008(3)
C52 0.080(4) 0.031(3) 0.102(4) -0.004(3) -0.020(3) 0.013(3)
C4 0.058(3) 0.069(3) 0.063(3) -0.010(2) 0.011(3) -0.009(2)
C2 0.068(3) 0.069(3) 0.048(3) -0.008(2) 0.010(3) -0.012(3)
C22 0.055(3) 0.041(2) 0.054(3) -0.011(2) 0.014(2) 0.001(2)
C37 0.043(3) 0.093(4) 0.053(3) 0.000(3) 0.022(3) -0.012(3)
C7 0.066(3) 0.079(3) 0.079(3) 0.039(3) 0.040(3) 0.026(3)
C42 0.061(3) 0.081(3) 0.054(3) -0.008(3) 0.008(3) 0.006(3)
C41 0.053(3) 0.063(3) 0.051(2) -0.010(2) 0.007(2) 0.010(2)
C38 0.045(3) 0.079(3) 0.056(3) -0.011(3) 0.018(3) 0.000(3)
C23 0.058(3) 0.049(3) 0.053(3) -0.018(2) 0.005(3) -0.009(2)
C12 0.082(4) 0.084(3) 0.096(4) 0.051(3) 0.039(3) 0.023(3)
C87 0.072(3) 0.060(3) 0.056(3) -0.018(3) 0.001(3) -0.015(3)
C56 0.099(4) 0.058(3) 0.059(3) -0.006(3) 0.029(3) -0.007(3)
C44 0.070(3) 0.061(3) 0.057(3) -0.017(2) 0.021(3) -0.014(3)
C26 0.074(3) 0.059(3) 0.050(3) 0.013(2) 0.006(3) 0.023(3)
C43 0.061(3) 0.077(3) 0.051(3) -0.012(3) 0.011(3) -0.008(3)
C11 0.073(3) 0.073(3) 0.083(3) 0.034(3) 0.035(3) 0.031(3)
C10 0.073(3) 0.077(3) 0.083(3) 0.032(3) 0.040(3) 0.036(3)
C5 0.067(3) 0.081(3) 0.082(3) -0.008(3) 0.001(3) -0.019(3)
C51 0.086(4) 0.037(3) 0.108(4) -0.009(3) -0.012(3) 0.007(3)
C53 0.092(3) 0.068(3) 0.063(3) -0.011(2) 0.001(3) 0.010(3)
C1 0.093(4) 0.084(3) 0.055(3) -0.014(3) 0.006(3) -0.012(3)
C6 0.080(3) 0.080(3) 0.069(3) -0.012(3) -0.009(3) -0.018(3)
C50 0.092(4) 0.035(3) 0.118(4) 0.000(3) -0.011(4) 0.017(3)
C58 0.119(4) 0.079(3) 0.079(4) -0.007(3) 0.033(4) -0.005(4)
C48 0.087(3) 0.049(3) 0.113(3) -0.004(3) -0.019(3) 0.018(3)
C55 0.121(4) 0.080(3) 0.058(3) 0.001(3) 0.012(3) 0.002(3)
C49 0.091(4) 0.061(3) 0.129(4) -0.002(3) -0.023(3) 0.026(3)
C54 0.108(4) 0.077(3) 0.071(3) -0.008(3) -0.004(3) 0.006(3)

loop_
_atom_type_symbol
_atom_type_description
_atom_type_scat_dispersion_real
_atom_type_scat_dispersion_imag
_atom_type_scat_source
C C 0.0033 0.0016 'International Tables Vol C Tables 4.2.6.8 and 6.1.1.4'
H H 0.0000 0.0000 'International Tables Vol C Tables 4.2.6.8 and 6.1.1.4'
N N 0.0061 0.0033 'International Tables Vol C Tables 4.2.6.8 and 6.1.1.4'
O O 0.0106 0.0060 'International Tables Vol C Tables 4.2.6.8 and 6.1.1.4'
F F 0.0171 0.0103 'International Tables Vol C Tables 4.2.6.8 and 6.1.1.4'
P P 0.1023 0.0942 'International Tables Vol C Tables 4.2.6.8 and 6.1.1.4'
S S 0.1246 0.1234 'International Tables Vol C Tables 4.2.6.8 and 6.1.1.4'
Ir Ir -1.4442 7.9887 'International Tables Vol C Tables 4.2.6.8 and 6.1.1.4'

loop_
_geom_angle_atom_site_label_1
_geom_angle_atom_site_label_2
_geom_angle_atom_site_label_3
_geom_angle
S3 Ir2 S4 101.60(4)
N8 Ir2 S4 87.79(10)
N8 Ir2 S3 94.72(12)
N8 Ir2 N7 173.59(15)
N7 Ir2 S4 96.44(11)
N7 Ir2 S3 89.15(12)
C74 Ir2 S4 172.62(15)
C74 Ir2 S3 84.83(15)
C74 Ir2 N8 95.34(16)
C74 Ir2 N7 79.91(16)
C74 Ir2 C63 88.06(19)
C63 Ir2 S4 85.91(13)
C63 Ir2 S3 170.61(13)
C63 Ir2 N8 79.82(18)
C63 Ir2 N7 95.64(17)
S2 Ir1 S1 101.24(4)
N3 Ir1 S1 92.87(11)
N3 Ir1 S2 89.45(12)
N3 Ir1 N1 171.63(15)
N1 Ir1 S1 93.52(11)
N1 Ir1 S2 94.61(13)
C82 Ir1 S1 82.29(13)
C82 Ir1 S2 173.51(14)
C82 Ir1 N3 95.85(18)
C82 Ir1 N1 79.67(18)
C82 Ir1 C29 90.8(2)
C29 Ir1 S1 169.87(14)
C29 Ir1 S2 86.40(15)
C29 Ir1 N3 80.45(18)
C29 Ir1 N1 92.47(18)
N5 P2 S2 120.05(16)
N5 P2 C20 109.7(2)
N5 P2 C18 105.8(2)
C20 P2 S2 108.66(16)
C18 P2 S2 105.95(17)
C18 P2 C20 105.6(2)
C40 P4 S3 107.28(19)
C40 P4 C46 103.7(2)
N10 P4 S3 119.18(16)
N10 P4 C40 107.2(2)
N10 P4 C46 108.5(2)
C46 P4 S3 109.83(18)
P3 S4 Ir2 108.59(6)
P4 S3 Ir2 110.49(6)
N10 P3 S4 117.84(17)
N10 P3 C47 105.4(2)
N10 P3 C57 110.5(3)
C47 P3 S4 106.3(2)
C57 P3 S4 110.3(2)
C57 P3 C47 105.6(3)
P1 S1 Ir1 108.72(7)
N5 P1 S1 118.65(15)
N5 P1 C8 108.5(2)
N5 P1 C3 108.2(2)
C8 P1 S1 106.11(19)
C3 P1 S1 110.07(19)
C3 P1 C8 104.4(2)
P2 S2 Ir1 109.28(7)
C59 N8 Ir2 125.8(4)
C59 N8 C62 118.0(4)
C62 N8 Ir2 116.1(3)
C78 N7 Ir2 116.3(3)
C75 N7 Ir2 126.2(3)
C75 N7 C78 117.5(4)
C31 N3 Ir1 115.4(3)
C32 N3 Ir1 126.6(3)
C32 N3 C31 118.0(4)
C86 N1 Ir1 116.0(3)
C89 N1 Ir1 125.8(4)
C89 N1 C86 118.0(4)
C73 C74 Ir2 114.6(3)
C69 C74 Ir2 126.8(3)
C69 C74 C73 118.5(4)
P2 N5 P1 131.4(2)
C74 C73 C78 115.5(4)
C72 C73 C74 118.6(4)
C72 C73 C78 125.9(4)
C39 C40 P4 122.2(4)
C39 C40 C35 118.4(6)
C35 C40 P4 119.3(4)
N1 C86 C83 114.0(4)
N2 C86 N1 123.8(5)
N2 C86 C83 122.2(5)
C64 C63 Ir2 115.3(4)
C68 C63 Ir2 126.3(4)
C68 C63 C64 118.2(5)
C31 N4 C34 116.1(5)
C82 C83 C86 115.4(5)
C84 C83 C86 125.6(5)
C84 C83 C82 119.0(5)
C61 N9 C62 116.9(5)
C9 C8 P1 122.2(4)
C7 C8 P1 121.1(5)
C7 C8 C9 116.6(5)
P3 N10 P4 132.2(3)
C83 C82 Ir1 114.6(4)
C81 C82 Ir1 126.3(4)
C81 C82 C83 118.9(5)
C87 N2 C86 115.7(5)
C75 C76 H76 121.8
C75 C76 C77 116.4(5)
C77 C76 H76 121.8
N3 C31 C30 114.4(4)
N4 C31 N3 123.4(5)
N4 C31 C30 122.1(5)
C30 C29 Ir1 113.8(4)
C28 C29 Ir1 127.5(4)
C28 C29 C30 118.8(5)
C21 C20 P2 121.0(4)
C19 C20 P2 119.9(4)
C19 C20 C21 119.1(5)
N8 C59 H59 119.6
N8 C59 C60 120.8(6)
C60 C59 H59 119.6
C74 C69 H69 120.2
C70 C69 C74 119.5(5)
C70 C69 H69 120.2
N7 C78 C73 113.5(4)
N6 C78 N7 123.3(5)
N6 C78 C73 123.2(4)
C45 C46 P4 120.8(4)
C41 C46 P4 120.8(4)
C41 C46 C45 118.3(5)
C63 C64 C62 114.9(5)
C65 C64 C63 120.2(5)
C65 C64 C62 124.8(5)
F7 C67 C68 119.9(5)
F7 C67 C66 117.2(5)
C68 C67 C66 122.9(6)
C52 C47 P3 120.3(4)
C52 C47 C48 118.4(5)
C48 C47 P3 121.0(5)
C29 C30 C31 115.9(4)
C25 C30 C31 125.2(5)
C25 C30 C29 118.9(5)
N7 C75 C76 121.7(5)
N7 C75 H75 119.1
C76 C75 H75 119.1
C82 C81 H81 120.7
C80 C81 C82 118.6(5)
C80 C81 H81 120.7
C13 C14 H14 120.6
C15 C14 H14 120.6
C15 C14 C13 118.8(5)
F8 C65 C64 121.0(5)
F8 C65 C66 116.8(5)
C66 C65 C64 122.2(5)
C20 C21 H21 120.0
C20 C21 C22 119.9(5)
C22 C21 H21 120.0
N8 C62 C64 113.6(4)
N9 C62 N8 123.2(5)
N9 C62 C64 123.2(5)
C14 C13 H13 119.1
C14 C13 C18 121.8(5)
C18 C13 H13 119.1
F1 C80 C85 117.0(5)
C81 C80 F1 118.3(5)
C81 C80 C85 124.7(5)
C13 C18 P2 122.5(4)
C13 C18 C17 118.2(5)
C17 C18 P2 119.3(4)
C63 C68 C67 120.0(5)
C63 C68 H68 120.0
C67 C68 H68 120.0
C14 C15 H15 119.4
C16 C15 C14 121.1(6)
C16 C15 H15 119.4
C4 C3 P1 121.5(5)
C2 C3 P1 119.8(5)
C2 C3 C4 118.7(6)
C46 C45 H45 120.0
C44 C45 C46 120.0(6)
C44 C45 H45 120.0
C18 C17 H17 120.1
C18 C17 C16 119.9(5)
C16 C17 H17 120.1
C67 C66 H66 121.8
C65 C66 C67 116.4(5)
C65 C66 H66 121.8
C40 C39 H39 119.3
C38 C39 C40 121.4(6)
C38 C39 H39 119.3
N3 C32 H32 119.4
N3 C32 C33 121.2(5)
C33 C32 H32 119.4
F3 C27 C28 117.7(5)
C26 C27 F3 118.4(5)
C26 C27 C28 124.0(5)
F2 C84 C83 120.7(5)
F2 C84 C85 116.5(5)
C85 C84 C83 122.8(5)
F5 C72 C73 119.7(5)
F5 C72 C71 118.2(5)
C71 C72 C73 122.1(5)
C56 C57 P3 119.9(5)
C56 C57 C53 120.0(6)
C53 C57 P3 120.1(6)
C72 C71 H71 120.8
C72 C71 C70 118.5(5)
C70 C71 H71 120.8
C80 C85 H85 122.0
C84 C85 C80 116.1(6)
C84 C85 H85 122.0
N1 C89 H89 119.7
N1 C89 C88 120.6(6)
C88 C89 H89 119.7
C40 C35 H35 120.5
C36 C35 C40 119.0(6)
C36 C35 H35 120.5
C19 C24 H24 120.2
C23 C24 H24 120.2
C23 C24 C19 119.6(5)
F6 C70 C69 117.8(5)
C71 C70 F6 119.5(5)
C71 C70 C69 122.7(5)
C77 N6 C78 117.2(5)
C15 C16 C17 120.1(5)
C15 C16 H16 119.9
C17 C16 H16 119.9
C20 C19 C24 121.2(5)
C20 C19 H19 119.4
C24 C19 H19 119.4
C59 C60 H60 121.4
C61 C60 C59 117.2(6)
C61 C60 H60 121.4
N9 C61 C60 123.7(5)
N9 C61 H61 118.1
C60 C61 H61 118.1
F4 C25 C30 120.7(5)
F4 C25 C26 117.0(5)
C26 C25 C30 122.3(5)
C32 C33 H33 121.8
C34 C33 C32 116.3(5)
C34 C33 H33 121.8
C29 C28 H28 120.6
C27 C28 C29 118.8(5)
C27 C28 H28 120.6
N4 C34 H34 117.6
C33 C34 N4 124.9(5)
C33 C34 H34 117.6
C76 C77 H77 118.0
N6 C77 C76 123.9(5)
N6 C77 H77 118.0
C35 C36 H36 118.9
C37 C36 C35 122.1(6)
C37 C36 H36 118.9
C8 C9 H9 119.1
C10 C9 C8 121.8(6)
C10 C9 H9 119.1
C89 C88 H88 121.1
C87 C88 C89 117.8(6)
C87 C88 H88 121.1
C47 C52 H52 119.7
C47 C52 C51 120.6(6)
C51 C52 H52 119.7
C3 C4 H4 118.9
C5 C4 C3 122.2(7)
C5 C4 H4 118.9
C3 C2 H2 120.6
C3 C2 C1 118.8(7)
C1 C2 H2 120.6
C21 C22 H22 120.0
C23 C22 C21 120.0(5)
C23 C22 H22 120.0
C36 C37 H37 120.1
C36 C37 C38 119.7(6)
C38 C37 H37 120.1
C8 C7 H7 119.6
C8 C7 C12 120.7(6)
C12 C7 H7 119.6
C41 C42 H42 120.5
C43 C42 H42 120.5
C43 C42 C41 119.0(6)
C46 C41 C42 121.0(6)
C46 C41 H41 119.5
C42 C41 H41 119.5
C39 C38 C37 119.3(6)
C39 C38 H38 120.4
C37 C38 H38 120.4
C24 C23 H23 119.9
C22 C23 C24 120.2(5)
C22 C23 H23 119.9
C7 C12 H12 119.7
C11 C12 C7 120.7(6)
C11 C12 H12 119.7
N2 C87 C88 124.0(6)
N2 C87 H87 118.0
C88 C87 H87 118.0
C57 C56 H56 120.3
C57 C56 C58 119.5(7)
C58 C56 H56 120.3
C45 C44 H44 119.8
C43 C44 C45 120.4(6)
C43 C44 H44 119.8
C27 C26 C25 117.2(5)
C27 C26 H26 121.4
C25 C26 H26 121.4
C42 C43 H43 119.4
C44 C43 C42 121.3(6)
C44 C43 H43 119.4
C12 C11 H11 120.1
C12 C11 C10 119.9(6)
C10 C11 H11 120.1
C9 C10 H10 119.9
C11 C10 C9 120.1(7)
C11 C10 H10 119.9
C4 C5 H5 120.5
C6 C5 C4 119.0(8)
C6 C5 H5 120.5
C52 C51 H51 118.8
C50 C51 C52 122.3(7)
C50 C51 H51 118.8
C57 C53 H53 120.4
C57 C53 C54 119.2(8)
C54 C53 H53 120.4
C2 C1 H1 120.1
C6 C1 C2 119.8(7)
C6 C1 H1 120.1
C5 C6 H6 119.3
C1 C6 C5 121.4(7)
C1 C6 H6 119.3
C51 C50 H50 120.6
C51 C50 C49 118.9(6)
C49 C50 H50 120.6
C56 C58 H58 120.5
C55 C58 C56 119.0(9)
C55 C58 H58 120.5
C47 C48 H48 120.2
C47 C48 C49 119.6(7)
C49 C48 H48 120.2
C58 C55 H55 117.4
C58 C55 C54 125.2(8)
C54 C55 H55 117.4
C50 C49 C48 119.4(7)
C50 C49 H49 120.3
C48 C49 H49 120.3
C53 C54 H54 121.5
C55 C54 C53 116.9(8)
C55 C54 H54 121.5

loop_
_geom_bond_atom_site_label_1
_geom_bond_atom_site_label_2
_geom_bond_distance
Ir2 S4 2.4800(11)
Ir2 S3 2.4748(14)
Ir2 N8 2.044(3)
Ir2 N7 2.049(4)
Ir2 C74 2.012(4)
Ir2 C63 2.015(5)
Ir1 S1 2.4745(12)
Ir1 S2 2.4653(14)
Ir1 N3 2.054(4)
Ir1 N1 2.057(4)
Ir1 C82 2.012(5)
Ir1 C29 2.019(5)
P2 S2 2.0190(17)
P2 N5 1.582(4)
P2 C20 1.813(5)
P2 C18 1.798(5)
P4 S3 2.0147(17)
P4 C40 1.808(6)
P4 N10 1.589(4)
P4 C46 1.821(5)
S4 P3 2.0168(19)
P3 N10 1.580(4)
P3 C47 1.817(5)
P3 C57 1.816(6)
S1 P1 2.0047(17)
P1 N5 1.587(4)
P1 C8 1.807(5)
P1 C3 1.804(5)
F1 C80 1.375(6)
N8 C59 1.324(7)
N8 C62 1.375(6)
F2 C84 1.350(6)
F8 C65 1.347(5)
F7 C67 1.361(6)
F5 C72 1.347(6)
N7 C78 1.372(6)
N7 C75 1.337(6)
N3 C31 1.359(6)
N3 C32 1.334(6)
N1 C86 1.358(7)
N1 C89 1.330(6)
F6 C70 1.360(6)
F3 C27 1.367(6)
C74 C73 1.415(6)
C74 C69 1.393(6)
C73 C78 1.452(7)
C73 C72 1.396(6)
C40 C39 1.391(7)
C40 C35 1.397(7)
C86 C83 1.445(7)
C86 N2 1.344(6)
C63 C64 1.401(6)
C63 C68 1.379(7)
N4 C31 1.330(6)
N4 C34 1.340(7)
C83 C82 1.412(7)
C83 C84 1.383(8)
N9 C62 1.334(6)
N9 C61 1.325(8)
C8 C9 1.377(8)
C8 C7 1.357(7)
C82 C81 1.402(7)
N2 C87 1.332(8)
C76 H76 0.9300
C76 C75 1.368(6)
C76 C77 1.372(7)
C31 C30 1.453(7)
C29 C30 1.410(7)
C29 C28 1.387(7)
C20 C21 1.392(7)
C20 C19 1.368(6)
C59 H59 0.9300
C59 C60 1.390(7)
C69 H69 0.9300
C69 C70 1.375(7)
C78 N6 1.327(6)
C46 C45 1.391(7)
C46 C41 1.381(7)
C64 C65 1.383(7)
C64 C62 1.462(7)
C67 C68 1.380(7)
C67 C66 1.385(7)
C47 C52 1.343(7)
C47 C48 1.356(8)
C30 C25 1.392(7)
C75 H75 0.9300
C81 H81 0.9300
C81 C80 1.355(7)
C14 H14 0.9300
C14 C13 1.378(7)
C14 C15 1.373(7)
C65 C66 1.376(8)
C21 H21 0.9300
C21 C22 1.403(7)
C13 H13 0.9300
C13 C18 1.379(7)
C80 C85 1.380(7)
F4 C25 1.347(6)
C18 C17 1.380(6)
C68 H68 0.9300
C15 H15 0.9300
C15 C16 1.344(8)
C3 C4 1.372(8)
C3 C2 1.370(8)
C45 H45 0.9300
C45 C44 1.381(7)
C17 H17 0.9300
C17 C16 1.405(7)
C66 H66 0.9300
C39 H39 0.9300
C39 C38 1.379(8)
C32 H32 0.9300
C32 C33 1.384(7)
C27 C28 1.380(7)
C27 C26 1.353(7)
C84 C85 1.377(8)
C72 C71 1.355(7)
C57 C56 1.390(9)
C57 C53 1.391(9)
C71 H71 0.9300
C71 C70 1.359(7)
C85 H85 0.9300
C89 H89 0.9300
C89 C88 1.373(7)
C35 H35 0.9300
C35 C36 1.395(8)
C24 H24 0.9300
C24 C19 1.391(7)
C24 C23 1.381(8)
N6 C77 1.318(7)
C16 H16 0.9300
C19 H19 0.9300
C60 H60 0.9300
C60 C61 1.353(9)
C61 H61 0.9300
C25 C26 1.368(8)
C33 H33 0.9300
C33 C34 1.336(8)
C28 H28 0.9300
C34 H34 0.9300
C77 H77 0.9300
C36 H36 0.9300
C36 C37 1.341(9)
C9 H9 0.9300
C9 C10 1.375(8)
C88 H88 0.9300
C88 C87 1.343(9)
C52 H52 0.9300
C52 C51 1.389(8)
C4 H4 0.9300
C4 C5 1.361(8)
C2 H2 0.9300
C2 C1 1.421(8)
C22 H22 0.9300
C22 C23 1.370(7)
C37 H37 0.9300
C37 C38 1.395(8)
C7 H7 0.9300
C7 C12 1.394(8)
C42 H42 0.9300
C42 C41 1.384(7)
C42 C43 1.366(8)
C41 H41 0.9300
C38 H38 0.9300
C23 H23 0.9300
C12 H12 0.9300
C12 C11 1.333(9)
C87 H87 0.9300
C56 H56 0.9300
C56 C58 1.405(8)
C44 H44 0.9300
C44 C43 1.344(8)
C26 H26 0.9300
C43 H43 0.9300
C11 H11 0.9300
C11 C10 1.334(8)
C10 H10 0.9300
C5 H5 0.9300
C5 C6 1.355(10)
C51 H51 0.9300
C51 C50 1.275(8)
C53 H53 0.9300
C53 C54 1.417(9)
C1 H1 0.9300
C1 C6 1.342(11)
C6 H6 0.9300
C50 H50 0.9300
C50 C49 1.380(9)
C58 H58 0.9300
C58 C55 1.298(10)
C48 H48 0.9300
C48 C49 1.411(9)
C55 H55 0.9300
C55 C54 1.379(11)
C49 H49 0.9300
C54 H54 0.9300
